data_4303442
loop_
_publ_author_name
'Charlotte Bonneau'
'Junliang Sun'
'Rebeca Sanchez-Smith'
'Bing Guo'
'Daliang Zhang'
'Andrew Kentaro Inge'
'Mattias Ed\'en'
'Xiaodong Zou'

_publ_section_title
;
Open-Framework Germanate Built from the Hexagonal Packing of Rigid Cylinders
;
_journal_name_full 'Inorganic Chemistry'
_journal_page_first 9962
_journal_page_last 9964
_journal_paper_doi 10.1021/ic900940s
_journal_volume 48
_journal_year 2009
_chemical_formula_sum 'C18 H46 Ge33 N8 O75'
_chemical_formula_weight 3970.10
_chemical_name_systematic
; 
 ? 
;
_space_group_IT_number 72
_symmetry_cell_setting orthorhombic
_symmetry_space_group_name_Hall '-I 2 2c'
_symmetry_space_group_name_H-M 'I b a m'
_atom_sites_solution_hydrogens geom
_atom_sites_solution_primary direct
_atom_sites_solution_secondary difmap
_audit_creation_method SHELXL-97
_cell_angle_alpha 90.00
_cell_angle_beta 90.00
_cell_angle_gamma 90.00
_cell_formula_units_Z 8
_cell_length_a 49.257(10)
_cell_length_b 28.439(6)
_cell_length_c 14.866(3)
_cell_measurement_reflns_used 8092
_cell_measurement_temperature 150(2)
_cell_measurement_theta_max 32.49
_cell_measurement_theta_min 1.21
_cell_volume 20825(7)
_computing_structure_refinement 'SHELXL-97 (Sheldrick, 1997)'
_computing_structure_solution 'SHELXS-97 (Sheldrick, 1990)'
_diffrn_ambient_temperature 150(2)
_diffrn_detector_area_resol_mean 12.652
_diffrn_measured_fraction_theta_full 0.976
_diffrn_measured_fraction_theta_max 0.976
_diffrn_measurement_device 'MARCCD, MARDTB Phi-Axis Goniometer'
_diffrn_measurement_device_type MarDTB
_diffrn_measurement_method 'profile data'
_diffrn_orient_matrix_type
;  x  =  h UB
   coordinate system: 
     x from crystal towards source
     z vertical, towards goniometer base
     y so that x,y,z is right-handed
;
_diffrn_radiation_monochromator 'Bent silicon crystal, horizontally focusing'
_diffrn_radiation_probe x-ray
_diffrn_radiation_source 'Multi-pole wiggler'
_diffrn_radiation_type synchrotron
_diffrn_radiation_wavelength 1.03
_diffrn_reflns_av_R_equivalents 0.0000
_diffrn_reflns_av_sigmaI/netI 0.1230
_diffrn_reflns_limit_h_max 49
_diffrn_reflns_limit_h_min -49
_diffrn_reflns_limit_k_max 28
_diffrn_reflns_limit_k_min -28
_diffrn_reflns_limit_l_max 13
_diffrn_reflns_limit_l_min -14
_diffrn_reflns_number 30028
_diffrn_reflns_reduction_process 'Lp corrections applied'
_diffrn_reflns_theta_full 30.99
_diffrn_reflns_theta_max 30.99
_diffrn_reflns_theta_min 5.50
_exptl_absorpt_coefficient_mu 24.782
_exptl_absorpt_correction_T_max 0.8655
_exptl_absorpt_correction_T_min 0.3704
_exptl_absorpt_correction_type multi-scan
_exptl_absorpt_process_details
;  Shape and scale corrections using equivalent reflections.
   Shape function based on spherical harmonics.
   Highest even and odd order for spherical harmonics:  4  and  1
 Symmetry information for component no. 1:
   Laue group:  6/mmm
   Friedel opposites are equivalent.
;
_exptl_crystal_colour colorless
_exptl_crystal_density_diffrn 2.540
_exptl_crystal_density_method 'not measured'
_exptl_crystal_description needle
_exptl_crystal_F_000 14928
_exptl_crystal_size_max 0.05
_exptl_crystal_size_mid 0.008
_exptl_crystal_size_min 0.006
_platon_squeeze_details
;
;
_refine_diff_density_max 2.578
_refine_diff_density_min -2.955
_refine_diff_density_rms 0.366
_refine_ls_extinction_coef 0.000049(8)
_refine_ls_extinction_expression Fc^*^=kFc[1+0.001xFc^2^\l^3^/sin(2\q)]^-1/4^
_refine_ls_extinction_method SHELXL
_refine_ls_goodness_of_fit_ref 0.943
_refine_ls_hydrogen_treatment mixed
_refine_ls_matrix_type full
_refine_ls_number_parameters 372
_refine_ls_number_reflns 5933
_refine_ls_number_restraints 18
_refine_ls_restrained_S_all 0.943
_refine_ls_R_factor_all 0.1217
_refine_ls_R_factor_gt 0.0749
_refine_ls_shift/su_max 0.002
_refine_ls_shift/su_mean 0.000
_refine_ls_structure_factor_coef Fsqd
_refine_ls_weighting_details 'calc w=1/[\s^2^(Fo^2^)+(0.1136P)^2^+0.0000P] where P=(Fo^2^+2Fc^2^)/3'
_refine_ls_weighting_scheme calc
_refine_ls_wR_factor_gt 0.1892
_refine_ls_wR_factor_ref 0.2054
_reflns_number_gt 3120
_reflns_number_total 5933
_reflns_threshold_expression >2sigma(I)
_cod_data_source_file ic900940s_si_002.cif
_cod_data_source_block ASU-21
_cod_database_code 4303442

loop_
_symmetry_equiv_pos_as_xyz
'x, y, z'
'-x, -y, z'
'-x+1/2, y+1/2, -z'
'x+1/2, -y+1/2, -z'
'x+1/2, y+1/2, z+1/2'
'-x+1/2, -y+1/2, z+1/2'
'-x+1, y+1, -z+1/2'
'x+1, -y+1, -z+1/2'
'-x, -y, -z'
'x, y, -z'
'x-1/2, -y-1/2, z'
'-x-1/2, y-1/2, z'
'-x+1/2, -y+1/2, -z+1/2'
'x+1/2, y+1/2, -z+1/2'
'x, -y, z+1/2'
'-x, y, z+1/2'

loop_
_atom_site_label
_atom_site_type_symbol
_atom_site_fract_x
_atom_site_fract_y
_atom_site_fract_z
_atom_site_U_iso_or_equiv
_atom_site_adp_type
_atom_site_occupancy
_atom_site_symmetry_multiplicity
_atom_site_calc_flag
_atom_site_refinement_flags
_atom_site_disorder_assembly
_atom_site_disorder_group
Ge1 Ge 0.13750(4) 0.26434(8) 0.40051(15) 0.0279(5) Uani 1 1 d . . .
Ge2 Ge 0.11787(4) 0.36204(7) 0.34832(16) 0.0303(6) Uani 1 1 d . . .
Ge3 Ge 0.13067(4) 0.16052(9) 0.34622(16) 0.0352(6) Uani 1 1 d . . .
Ge4 Ge 0.18637(4) 0.41226(8) 0.10009(14) 0.0244(5) Uani 1 1 d . . .
Ge5 Ge 0.12760(4) 0.39012(8) 0.15095(15) 0.0334(6) Uani 1 1 d . . .
Ge6 Ge 0.23438(4) 0.47467(8) 0.15383(15) 0.0294(5) Uani 1 1 d . . .
Ge7 Ge 0.05022(4) 0.17408(8) 0.09930(15) 0.0310(6) Uani 1 1 d D . .
Ge8 Ge 0.00932(4) 0.25112(9) 0.15054(16) 0.0313(6) Uani 1 1 d . . .
Ge9 Ge 0.10618(4) 0.13565(8) 0.15400(17) 0.0400(6) Uani 1 1 d . . .
Ge10 Ge 0.14135(5) 0.46028(11) 0.0000 0.0261(8) Uani 1 2 d S . .
Ge11 Ge 0.19681(5) 0.50239(12) 0.0000 0.0243(7) Uani 1 2 d S . .
Ge12 Ge 0.26691(6) 0.41869(13) 0.0000 0.0403(9) Uani 1 2 d S . .
Ge13 Ge 0.22045(7) 0.33915(13) 0.0000 0.0471(9) Uani 1 2 d S . .
Ge14 Ge 0.05055(5) 0.26547(11) 0.0000 0.0260(8) Uani 1 2 d S . .
Ge15 Ge 0.10005(6) 0.20543(11) 0.0000 0.0253(7) Uani 1 2 d S . .
Ge16 Ge 0.09497(9) 0.05832(14) 0.0000 0.0653(12) Uani 1 2 d S . .
Ge17 Ge 0.10717(6) 0.31458(10) 0.0000 0.0246(7) Uani 1 2 d S . .
Ge18 Ge 0.03088(9) 0.08689(14) 0.0000 0.0658(12) Uani 1 2 d S . .
Ge19 Ge 0.09759(5) 0.20317(11) 0.5000 0.0222(7) Uani 1 2 d S . .
Ge20 Ge 0.14601(6) 0.43152(13) 0.5000 0.0355(9) Uani 1 2 d S . .
Ge21 Ge 0.09064(5) 0.30703(11) 0.5000 0.0219(7) Uani 1 2 d S . .
Ge22 Ge 0.03867(5) 0.24405(13) 0.5000 0.0365(9) Uani 1 2 d S . .
Ge23 Ge 0.17543(6) 0.13970(14) 0.5000 0.0463(10) Uani 1 2 d S . .
Ge24 Ge 0.19111(6) 0.25060(15) 0.5000 0.0525(11) Uani 1 2 d S . .
OA1 O 0.1305(3) 0.3108(5) 0.5000 0.0237(9) Uiso 1 2 d S . .
OA2 O 0.1358(3) 0.2139(5) 0.5000 0.0237(9) Uiso 1 2 d S . .
OA3 O 0.0983(2) 0.2566(4) 0.4172(9) 0.0254(8) Uiso 1 1 d . . .
OA4 O 0.1744(2) 0.2739(4) 0.4045(9) 0.038(3) Uiso 1 1 d . . .
OA5 O 0.2242(4) 0.2769(9) 0.5000 0.068(2) Uiso 1 2 d S . .
OA6 O 0.1958(4) 0.1922(7) 0.5000 0.0559(18) Uiso 1 2 d S . .
OA7 O 0.3020(4) 0.4055(5) 0.0000 0.048(2) Uiso 1 2 d S . .
OA8 O 0.1587(2) 0.1344(4) 0.3986(8) 0.0346(11) Uiso 1 1 d . . .
OA9 O 0.1379(2) 0.2162(4) 0.3161(9) 0.0333(9) Uiso 1 1 d . . .
OA10 O 0.1218(2) 0.1226(3) 0.2515(11) 0.043(3) Uiso 1 1 d . . .
OA11 O 0.1016(2) 0.1609(4) 0.4115(9) 0.035(3) Uiso 1 1 d . . .
OA12 O 0.0604(3) 0.1916(5) 0.5000 0.0227(13) Uiso 1 2 d S . .
OA13 O 0.0218(2) 0.2319(4) 0.4039(8) 0.037(3) Uiso 1 1 d . . .
OA14 O 0.0538(3) 0.2943(6) 0.5000 0.0332(16) Uiso 1 2 d S . .
OA15 O 0.0890(2) 0.3508(4) 0.4114(9) 0.0322(9) Uiso 1 1 d . . .
OA16 O 0.10706(18) 0.3909(4) 0.2513(9) 0.0325(11) Uiso 1 1 d . . .
OA17 O 0.1408(2) 0.3992(4) 0.3945(9) 0.0314(8) Uiso 1 1 d . . .
OA18 O 0.1327(2) 0.3103(4) 0.3138(9) 0.0314(8) Uiso 1 1 d . . .
OB1 O 0.1634(3) 0.4023(5) 0.0000 0.0237(9) Uiso 1 2 d S . .
OB2 O 0.2081(2) 0.4306(5) 0.0000 0.0237(9) Uiso 1 2 d S . .
OB3 O 0.1697(2) 0.4753(4) 0.0842(9) 0.0254(8) Uiso 1 1 d . . .
OB4 O 0.2022(2) 0.3530(4) 0.0948(9) 0.031(3) Uiso 1 1 d . . .
OB5 O 0.2257(4) 0.2797(9) 0.0000 0.068(2) Uiso 1 2 d S . .
OB6 O 0.2534(4) 0.3632(7) 0.0000 0.0559(18) Uiso 1 2 d S . .
OB8 O 0.2629(2) 0.4492(4) 0.1004(9) 0.0346(11) Uiso 1 1 d . . .
OB9 O 0.2092(2) 0.4334(4) 0.1883(9) 0.0333(9) Uiso 1 1 d . . .
OB10 O 0.2497(3) 0.5000 0.2500 0.019(4) Uiso 1 2 d S . .
OB11 O 0.2201(2) 0.5222(4) -0.0891(8) 0.024(3) Uiso 1 1 d . . .
OB12 O 0.1790(3) 0.4406(5) 0.5000 0.0227(13) Uiso 1 2 d S . .
OB14 O 0.1253(3) 0.4822(6) 0.5000 0.0332(16) Uiso 1 2 d S . .
OB15 O 0.1184(2) 0.4411(4) 0.0897(9) 0.0322(9) Uiso 1 1 d . . .
OB17 O 0.1179(2) 0.3400(4) 0.0990(8) 0.0314(8) Uiso 1 1 d . . .
OB18 O 0.1608(2) 0.3928(4) 0.1830(9) 0.0314(8) Uiso 1 1 d . . .
OC1 O 0.0302(3) 0.2036(5) 0.0000 0.0237(9) Uiso 1 2 d S . .
OC2 O 0.0745(3) 0.1528(5) 0.0000 0.0237(9) Uiso 1 2 d S . .
OC3 O 0.0733(2) 0.2316(4) 0.0839(9) 0.0254(8) Uiso 1 1 d . . .
OC4 O 0.0307(3) 0.1209(5) 0.0955(10) 0.051(4) Uiso 1 1 d . . .
OC5 O 0.0064(4) 0.0434(7) 0.0000 0.068(2) Uiso 1 2 d S . .
OC6 O 0.0605(4) 0.0472(7) 0.0000 0.0559(18) Uiso 1 2 d S . .
OC7 O 0.1127(2) 0.0018(7) 0.0000 0.048(2) Uiso 1 2 d S . .
OC8 O 0.1100(2) 0.0837(4) 0.0992(8) 0.0346(11) Uiso 1 1 d . . .
OC9 O 0.0736(2) 0.1519(4) 0.1854(8) 0.0333(9) Uiso 1 1 d D . .
OC11 O 0.1197(2) 0.1768(4) 0.0911(9) 0.038(3) Uiso 1 1 d . . .
OC12 O 0.1195(3) 0.2604(5) 0.0000 0.0227(13) Uiso 1 2 d S . .
OC14 O 0.0712(3) 0.3187(6) 0.0000 0.0332(16) Uiso 1 2 d S . .
OC15 O 0.0283(2) 0.2897(4) 0.0906(9) 0.0322(9) Uiso 1 1 d . . .
OC16 O 0.0000 0.2775(5) 0.2500 0.0325(11) Uiso 1 2 d S . .
OC18 O 0.0291(2) 0.2018(4) 0.1828(9) 0.0314(8) Uiso 1 1 d . . .
N11 N 0.4505(5) 0.3626(9) 0.8374(15) 0.132(9) Uiso 1 1 d D . .
C11 C 0.4549(15) 0.4134(13) 0.851(5) 0.142(10) Uiso 0.50 1 d PD . .
C12 C 0.4744(12) 0.431(2) 0.779(5) 0.142(10) Uiso 0.50 1 d PD . .
C13 C 0.4549(12) 0.4726(19) 0.768(4) 0.142(10) Uiso 0.50 1 d PD . .
C14 C 0.4624(11) 0.508(2) 0.696(5) 0.142(10) Uiso 0.50 1 d PD . .
C15 C 0.4566(14) 0.5575(18) 0.665(5) 0.142(10) Uiso 0.50 1 d PD . .
C16 C 0.4732(9) 0.6028(16) 0.678(5) 0.142(10) Uiso 0.50 1 d PD . .
N21 N 0.1596(3) 0.2673(5) 0.1520(11) 0.052(4) Uiso 1 1 d D . .
H21C H 0.1654 0.2877 0.1950 0.078 Uiso 1 1 calc . . .
H21D H 0.1433 0.2550 0.1688 0.078 Uiso 1 1 calc . . .
H21E H 0.1576 0.2828 0.0988 0.078 Uiso 1 1 calc . . .
C21 C 0.1798(5) 0.2286(10) 0.1412(18) 0.125(6) Uiso 1 1 d D . .
H21A H 0.1895 0.2321 0.0832 0.137 Uiso 1 1 calc R . .
H21B H 0.1704 0.1978 0.1412 0.137 Uiso 1 1 calc R . .
C22 C 0.2001(4) 0.2306(9) 0.219(2) 0.131(11) Uiso 1 1 d GD . .
H22A H 0.2139 0.2554 0.2078 0.144 Uiso 1 1 calc R . .
H22B H 0.1906 0.2381 0.2760 0.144 Uiso 1 1 calc R . .
C23 C 0.2138(5) 0.1827(9) 0.226(2) 0.27(3) Uiso 1 1 d GD . .
H23A H 0.2229 0.1797 0.2851 0.298 Uiso 1 1 calc R . .
H23B H 0.2000 0.1575 0.2213 0.298 Uiso 1 1 calc R . .
C24 C 0.2346(7) 0.1776(9) 0.151(3) 0.32(4) Uiso 1 1 d GD . .
H24A H 0.2484 0.2028 0.1555 0.356 Uiso 1 1 calc R . .
H24B H 0.2254 0.1806 0.0917 0.356 Uiso 1 1 calc R . .
C25 C 0.2482(6) 0.1297(11) 0.158(4) 0.34(4) Uiso 1 1 d GD . .
H25A H 0.2475 0.1183 0.2205 0.370 Uiso 1 1 calc R . .
H25B H 0.2386 0.1067 0.1191 0.370 Uiso 1 1 calc R . .
C26 C 0.2773(5) 0.1342(10) 0.128(2) 0.125(6) Uiso 1 1 d D . .
H26A H 0.2765 0.1283 0.0620 0.137 Uiso 1 1 calc R . .
H26B H 0.2812 0.1682 0.1339 0.137 Uiso 1 1 calc R . .
N22 N 0.3017(5) 0.1125(9) 0.1543(18) 0.106(8) Uiso 1 1 d D . .
H22C H 0.3100 0.1304 0.1969 0.159 Uiso 1 1 calc . . .
H22D H 0.3128 0.1094 0.1058 0.159 Uiso 1 1 calc . . .
H22E H 0.2980 0.0835 0.1774 0.159 Uiso 1 1 calc . . .
OW1 O 0.1519(4) 0.5000 0.2500 0.092(8) Uiso 1 2 d SD . .
H1A H 0.1595(4) 0.4891(7) 0.2013(14) 0.138 Uiso 1 1 d D . .
N N 0.0793(4) 0.2787(7) 0.2509(14) 0.106(7) Uiso 1 1 d R . .
H2A H 0.0749 0.2659 0.3043 0.158 Uiso 1 1 d R . .
H2B H 0.0744 0.2589 0.2063 0.158 Uiso 1 1 d R . .
H2C H 0.0705 0.3062 0.2442 0.158 Uiso 1 1 d R . .
H2D H 0.0973 0.2837 0.2487 0.158 Uiso 1 1 d R . .

loop_
_atom_site_aniso_label
_atom_site_aniso_U_11
_atom_site_aniso_U_22
_atom_site_aniso_U_33
_atom_site_aniso_U_23
_atom_site_aniso_U_13
_atom_site_aniso_U_12
Ge1 0.0182(10) 0.0492(14) 0.0163(14) 0.0028(11) 0.0040(9) -0.0016(9)
Ge2 0.0295(11) 0.0464(14) 0.0150(14) 0.0004(11) 0.0008(9) -0.0085(10)
Ge3 0.0284(11) 0.0575(16) 0.0197(15) -0.0009(12) -0.0003(10) 0.0080(10)
Ge4 0.0246(10) 0.0401(13) 0.0087(14) 0.0047(10) -0.0011(9) 0.0042(9)
Ge5 0.0239(10) 0.0619(17) 0.0144(14) 0.0003(12) -0.0001(9) -0.0042(10)
Ge6 0.0160(9) 0.0604(15) 0.0119(14) -0.0027(12) -0.0015(9) 0.0037(10)
Ge7 0.0314(11) 0.0463(14) 0.0153(15) 0.0023(11) -0.0007(10) -0.0043(10)
Ge8 0.0168(9) 0.0629(16) 0.0142(15) -0.0008(12) 0.0001(9) -0.0042(10)
Ge9 0.0490(13) 0.0543(15) 0.0167(15) 0.0001(12) -0.0022(10) 0.0169(11)
Ge10 0.0243(14) 0.044(2) 0.010(2) 0.000 0.000 -0.0007(14)
Ge11 0.0212(13) 0.0380(18) 0.014(2) 0.000 0.000 0.0033(15)
Ge12 0.0289(15) 0.070(2) 0.022(2) 0.000 0.000 0.0136(16)
Ge13 0.0446(18) 0.064(2) 0.033(2) 0.000 0.000 0.0190(17)
Ge14 0.0222(15) 0.045(2) 0.011(2) 0.000 0.000 0.0056(14)
Ge15 0.0304(17) 0.0326(19) 0.0128(19) 0.000 0.000 0.0030(14)
Ge16 0.110(3) 0.055(3) 0.031(3) 0.000 0.000 0.004(2)
Ge17 0.0297(16) 0.0348(18) 0.0092(19) 0.000 0.000 -0.0063(14)
Ge18 0.089(3) 0.060(3) 0.049(3) 0.000 0.000 -0.036(2)
Ge19 0.0146(14) 0.0351(19) 0.0168(19) 0.000 0.000 -0.0026(12)
Ge20 0.0308(16) 0.062(2) 0.013(2) 0.000 0.000 -0.0104(16)
Ge21 0.0147(14) 0.0360(19) 0.015(2) 0.000 0.000 -0.0030(12)
Ge22 0.0127(14) 0.073(2) 0.024(2) 0.000 0.000 -0.0046(15)
Ge23 0.0346(17) 0.077(3) 0.028(2) 0.000 0.000 0.0154(17)
Ge24 0.0236(16) 0.100(3) 0.034(3) 0.000 0.000 0.0060(18)

loop_
_atom_type_symbol
_atom_type_description
_atom_type_scat_dispersion_real
_atom_type_scat_dispersion_imag
_atom_type_scat_source
C C 0.0079 0.0037 'International Tables Vol C Tables 4.2.6.8 and 6.1.1.4'
H H 0.0000 0.0000 'International Tables Vol C Tables 4.2.6.8 and 6.1.1.4'
Ge Ge -1.5895 3.3327 'International Tables Vol C Tables 4.2.6.8 and 6.1.1.4'
N N 0.0144 0.0075 'International Tables Vol C Tables 4.2.6.8 and 6.1.1.4'
O O 0.0240 0.0136 'International Tables Vol C Tables 4.2.6.8 and 6.1.1.4'

loop_
_geom_angle_atom_site_label_1
_geom_angle_atom_site_label_2
_geom_angle_atom_site_label_3
_geom_angle
_geom_angle_site_symmetry_1
_geom_angle_site_symmetry_3
_geom_angle_publ_flag
OA4 Ge1 OA18 92.5(5) . . ?
OA4 Ge1 OA9 96.9(5) . . ?
OA18 Ge1 OA9 93.0(6) . . ?
OA4 Ge1 OA3 170.7(6) . . ?
OA18 Ge1 OA3 92.4(5) . . ?
OA9 Ge1 OA3 90.7(5) . . ?
OA4 Ge1 OA1 92.9(6) . . ?
OA18 Ge1 OA1 91.5(5) . . ?
OA9 Ge1 OA1 169.1(5) . . ?
OA3 Ge1 OA1 79.1(5) . . ?
OA4 Ge1 OA2 96.9(5) . . ?
OA18 Ge1 OA2 170.3(5) . . ?
OA9 Ge1 OA2 88.4(5) . . ?
OA3 Ge1 OA2 77.9(5) . . ?
OA1 Ge1 OA2 85.5(4) . . ?
OA17 Ge2 OA18 111.8(5) . . ?
OA17 Ge2 OA15 116.3(6) . . ?
OA18 Ge2 OA15 110.7(6) . . ?
OA17 Ge2 OA16 104.2(6) . . ?
OA18 Ge2 OA16 106.6(6) . . ?
OA15 Ge2 OA16 106.5(5) . . ?
OA9 Ge3 OA11 108.6(6) . . ?
OA9 Ge3 OA8 110.5(5) . . ?
OA11 Ge3 OA8 114.0(6) . . ?
OA9 Ge3 OA10 113.6(6) . . ?
OA11 Ge3 OA10 103.8(5) . . ?
OA8 Ge3 OA10 106.3(5) . . ?
OB9 Ge4 OB18 92.2(5) . . ?
OB9 Ge4 OB4 94.1(5) . . ?
OB18 Ge4 OB4 92.3(5) . . ?
OB9 Ge4 OB1 168.9(6) . . ?
OB18 Ge4 OB1 94.2(5) . . ?
OB4 Ge4 OB1 94.7(6) . . ?
OB9 Ge4 OB2 97.2(5) . . ?
OB18 Ge4 OB2 170.4(5) . . ?
OB4 Ge4 OB2 88.9(6) . . ?
OB1 Ge4 OB2 76.2(5) . . ?
OB9 Ge4 OB3 92.4(5) . . ?
OB18 Ge4 OB3 94.0(5) . . ?
OB4 Ge4 OB3 170.8(6) . . ?
OB1 Ge4 OB3 78.1(6) . . ?
OB2 Ge4 OB3 83.8(5) . . ?
OB17 Ge5 OB18 115.8(5) . . ?
OB17 Ge5 OB15 112.5(6) . . ?
OB18 Ge5 OB15 110.6(5) . . ?
OB17 Ge5 OA16 103.3(6) . . ?
OB18 Ge5 OA16 107.9(6) . . ?
OB15 Ge5 OA16 105.8(5) . . ?
OB10 Ge6 OB8 100.9(6) . . ?
OB10 Ge6 OB9 109.5(5) . . ?
OB8 Ge6 OB9 114.4(6) . . ?
OB10 Ge6 OB11 107.0(4) . 10 ?
OB8 Ge6 OB11 112.2(6) . 10 ?
OB9 Ge6 OB11 112.0(5) . 10 ?
OC4 Ge7 OC18 94.5(6) . . ?
OC4 Ge7 OC9 94.0(6) . . ?
OC18 Ge7 OC9 91.9(5) . . ?
OC4 Ge7 OC1 93.8(6) . . ?
OC18 Ge7 OC1 92.3(5) . . ?
OC9 Ge7 OC1 170.9(5) . . ?
OC4 Ge7 OC2 92.5(6) . . ?
OC18 Ge7 OC2 171.7(6) . . ?
OC9 Ge7 OC2 92.0(5) . . ?
OC1 Ge7 OC2 82.9(4) . . ?
OC4 Ge7 OC3 171.3(6) . . ?
OC18 Ge7 OC3 92.9(5) . . ?
OC9 Ge7 OC3 90.3(5) . . ?
OC1 Ge7 OC3 81.4(5) . . ?
OC2 Ge7 OC3 79.8(6) . . ?
OC15 Ge8 OC16 108.5(6) . . ?
OC15 Ge8 OC18 110.7(5) . . ?
OC16 Ge8 OC18 105.0(5) . . ?
OC15 Ge8 OA13 115.1(6) . 7_445 ?
OC16 Ge8 OA13 106.8(4) . 7_445 ?
OC18 Ge8 OA13 110.2(5) . 7_445 ?
OC11 Ge9 OA10 117.6(6) . . ?
OC11 Ge9 OC8 107.6(6) . . ?
OA10 Ge9 OC8 99.8(5) . . ?
OC11 Ge9 OC9 109.8(6) . . ?
OA10 Ge9 OC9 104.5(6) . . ?
OC8 Ge9 OC9 117.6(5) . . ?
OB14 Ge10 OB15 90.0(5) 15_564 . ?
OB14 Ge10 OB15 90.0(5) 15_564 10 ?
OB15 Ge10 OB15 93.5(8) . 10 ?
OB14 Ge10 OB3 96.7(5) 15_564 . ?
OB15 Ge10 OB3 92.3(5) . . ?
OB15 Ge10 OB3 171.2(5) 10 . ?
OB14 Ge10 OB3 96.7(5) 15_564 10 ?
OB15 Ge10 OB3 171.2(5) . 10 ?
OB15 Ge10 OB3 92.3(5) 10 10 ?
OB3 Ge10 OB3 81.2(7) . 10 ?
OB14 Ge10 OB1 172.4(7) 15_564 . ?
OB15 Ge10 OB1 95.2(5) . . ?
OB15 Ge10 OB1 95.2(5) 10 . ?
OB3 Ge10 OB1 77.6(5) . . ?
OB3 Ge10 OB1 77.6(5) 10 . ?
OB11 Ge11 OB11 92.1(7) 10 . ?
OB11 Ge11 OB12 91.5(5) 10 15_564 ?
OB11 Ge11 OB12 91.5(5) . 15_564 ?
OB11 Ge11 OB3 172.5(5) 10 10 ?
OB11 Ge11 OB3 94.8(5) . 10 ?
OB12 Ge11 OB3 91.2(5) 15_564 10 ?
OB11 Ge11 OB3 94.8(5) 10 . ?
OB11 Ge11 OB3 172.5(5) . . ?
OB12 Ge11 OB3 91.2(5) 15_564 . ?
OB3 Ge11 OB3 78.2(7) 10 . ?
OB11 Ge11 OB2 97.6(4) 10 . ?
OB11 Ge11 OB2 97.6(4) . . ?
OB12 Ge11 OB2 166.8(5) 15_564 . ?
OB3 Ge11 OB2 78.6(4) 10 . ?
OB3 Ge11 OB2 78.6(4) . . ?
OB6 Ge12 OB8 114.6(5) . . ?
OB6 Ge12 OB8 114.6(5) . 10 ?
OB8 Ge12 OB8 118.4(8) . 10 ?
OB6 Ge12 OA7 100.7(8) . . ?
OB8 Ge12 OA7 102.4(4) . . ?
OB8 Ge12 OA7 102.4(4) 10 . ?
OB5 Ge13 OB4 107.8(6) . . ?
OB5 Ge13 OB4 107.8(6) . 10 ?
OB4 Ge13 OB4 110.2(8) . 10 ?
OB5 Ge13 OB6 104.1(10) . . ?
OB4 Ge13 OB6 113.2(5) . . ?
OB4 Ge13 OB6 113.2(5) 10 . ?
OC14 Ge14 OC15 91.2(5) . . ?
OC14 Ge14 OC15 91.2(5) . 10 ?
OC15 Ge14 OC15 92.2(8) . 10 ?
OC14 Ge14 OC3 95.2(5) . . ?
OC15 Ge14 OC3 93.4(5) . . ?
OC15 Ge14 OC3 171.4(5) 10 . ?
OC14 Ge14 OC3 95.2(5) . 10 ?
OC15 Ge14 OC3 171.4(5) . 10 ?
OC15 Ge14 OC3 93.4(5) 10 10 ?
OC3 Ge14 OC3 80.3(7) . 10 ?
OC14 Ge14 OC1 175.8(6) . . ?
OC15 Ge14 OC1 91.7(5) . . ?
OC15 Ge14 OC1 91.7(5) 10 . ?
OC3 Ge14 OC1 81.6(5) . . ?
OC3 Ge14 OC1 81.6(5) 10 . ?
OC12 Ge15 OC11 95.9(5) . . ?
OC12 Ge15 OC11 95.9(5) . 10 ?
OC11 Ge15 OC11 94.0(8) . 10 ?
OC12 Ge15 OC2 171.5(6) . . ?
OC11 Ge15 OC2 89.9(5) . . ?
OC11 Ge15 OC2 89.9(5) 10 . ?
OC12 Ge15 OC3 91.6(5) . 10 ?
OC11 Ge15 OC3 169.2(5) . 10 ?
OC11 Ge15 OC3 93.0(5) 10 10 ?
OC2 Ge15 OC3 81.9(5) . 10 ?
OC12 Ge15 OC3 91.6(5) . . ?
OC11 Ge15 OC3 93.0(5) . . ?
OC11 Ge15 OC3 169.2(5) 10 . ?
OC2 Ge15 OC3 81.9(5) . . ?
OC3 Ge15 OC3 79.0(7) 10 . ?
OC6 Ge16 OC8 118.6(4) . . ?
OC6 Ge16 OC8 118.6(4) . 10 ?
OC8 Ge16 OC8 109.8(7) . 10 ?
OC6 Ge16 OC7 107.9(8) . . ?
OC8 Ge16 OC7 99.0(5) . . ?
OC8 Ge16 OC7 99.0(5) 10 . ?
OC12 Ge17 OB17 106.1(4) . . ?
OC12 Ge17 OB17 106.1(4) . 10 ?
OB17 Ge17 OB17 117.4(7) . 10 ?
OC12 Ge17 OC14 115.3(7) . . ?
OB17 Ge17 OC14 106.2(4) . . ?
OB17 Ge17 OC14 106.2(4) 10 . ?
OC4 Ge18 OC4 111.4(10) . 10 ?
OC4 Ge18 OC5 113.5(5) . . ?
OC4 Ge18 OC5 113.5(5) 10 . ?
OC4 Ge18 OC6 110.5(5) . . ?
OC4 Ge18 OC6 110.5(5) 10 . ?
OC5 Ge18 OC6 96.5(9) . . ?
OA11 Ge19 OA11 94.4(8) 10_556 . ?
OA11 Ge19 OA12 89.4(5) 10_556 . ?
OA11 Ge19 OA12 89.4(5) . . ?
OA11 Ge19 OA2 89.9(5) 10_556 . ?
OA11 Ge19 OA2 89.9(5) . . ?
OA12 Ge19 OA2 179.0(6) . . ?
OA11 Ge19 OA3 93.3(5) 10_556 10_556 ?
OA11 Ge19 OA3 168.8(5) . 10_556 ?
OA12 Ge19 OA3 98.9(5) . 10_556 ?
OA2 Ge19 OA3 81.9(5) . 10_556 ?
OA11 Ge19 OA3 168.8(5) 10_556 . ?
OA11 Ge19 OA3 93.3(5) . . ?
OA12 Ge19 OA3 98.9(5) . . ?
OA2 Ge19 OA3 81.9(5) . . ?
OA3 Ge19 OA3 78.0(7) 10_556 . ?
OB12 Ge20 OB14 116.3(7) . . ?
OB12 Ge20 OA17 102.5(4) . . ?
OB14 Ge20 OA17 109.1(4) . . ?
OB12 Ge20 OA17 102.5(4) . 10_556 ?
OB14 Ge20 OA17 109.1(4) . 10_556 ?
OA17 Ge20 OA17 117.3(8) . 10_556 ?
OA15 Ge21 OA15 93.1(8) 10_556 . ?
OA15 Ge21 OA14 95.2(5) 10_556 . ?
OA15 Ge21 OA14 95.2(5) . . ?
OA15 Ge21 OA3 93.2(5) 10_556 10_556 ?
OA15 Ge21 OA3 169.4(5) . 10_556 ?
OA14 Ge21 OA3 92.6(5) . 10_556 ?
OA15 Ge21 OA3 169.4(5) 10_556 . ?
OA15 Ge21 OA3 93.2(5) . . ?
OA14 Ge21 OA3 92.6(5) . . ?
OA3 Ge21 OA3 79.4(7) 10_556 . ?
OA15 Ge21 OA1 90.4(5) 10_556 . ?
OA15 Ge21 OA1 90.4(5) . . ?
OA14 Ge21 OA1 171.8(7) . . ?
OA3 Ge21 OA1 81.1(4) 10_556 . ?
OA3 Ge21 OA1 81.1(4) . . ?
OA14 Ge22 OA13 114.1(5) . 10_556 ?
OA14 Ge22 OA13 114.1(5) . . ?
OA13 Ge22 OA13 115.5(8) 10_556 . ?
OA14 Ge22 OA12 116.8(7) . . ?
OA13 Ge22 OA12 97.0(4) 10_556 . ?
OA13 Ge22 OA12 97.0(4) . . ?
OA7 Ge23 OA8 104.2(4) 13 . ?
OA7 Ge23 OA8 104.2(4) 13 10_556 ?
OA8 Ge23 OA8 121.9(7) . 10_556 ?
OA7 Ge23 OA6 105.3(8) 13 . ?
OA8 Ge23 OA6 109.8(5) . . ?
OA8 Ge23 OA6 109.8(5) 10_556 . ?
OA6 Ge24 OA4 115.7(5) . . ?
OA6 Ge24 OA4 115.7(5) . 10_556 ?
OA4 Ge24 OA4 106.8(8) . 10_556 ?
OA6 Ge24 OA5 106.7(10) . . ?
OA4 Ge24 OA5 105.5(6) . . ?
OA4 Ge24 OA5 105.5(6) 10_556 . ?
Ge21 OA1 Ge1 97.9(5) . 10_556 ?
Ge21 OA1 Ge1 97.9(5) . . ?
Ge1 OA1 Ge1 94.6(6) 10_556 . ?
Ge19 OA2 Ge1 98.8(5) . 10_556 ?
Ge19 OA2 Ge1 98.8(5) . . ?
Ge1 OA2 Ge1 91.7(6) 10_556 . ?
Ge21 OA3 Ge19 99.9(6) . . ?
Ge21 OA3 Ge1 100.9(5) . . ?
Ge19 OA3 Ge1 100.6(5) . . ?
Ge24 OA4 Ge1 115.5(7) . . ?
Ge24 OA6 Ge23 138.2(12) . . ?
Ge23 OA7 Ge12 143.0(8) 13 . ?
Ge23 OA8 Ge3 136.7(7) . . ?
Ge3 OA9 Ge1 120.8(8) . . ?
Ge9 OA10 Ge3 130.0(6) . . ?
Ge3 OA11 Ge19 120.4(6) . . ?
Ge22 OA12 Ge19 115.5(7) . . ?
Ge22 OA13 Ge8 137.0(7) . 7_445 ?
Ge22 OA14 Ge21 128.8(10) . . ?
Ge2 OA15 Ge21 118.9(7) . . ?
Ge2 OA16 Ge5 120.5(4) . . ?
Ge2 OA17 Ge20 138.9(7) . . ?
Ge2 OA18 Ge1 116.7(7) . . ?
Ge4 OB1 Ge4 103.9(7) . 10 ?
Ge4 OB1 Ge10 101.8(5) . . ?
Ge4 OB1 Ge10 101.8(5) 10 . ?
Ge4 OB2 Ge4 102.7(6) 10 . ?
Ge4 OB2 Ge11 96.7(5) 10 . ?
Ge4 OB2 Ge11 96.7(5) . . ?
Ge10 OB3 Ge11 99.5(6) . . ?
Ge10 OB3 Ge4 100.2(5) . . ?
Ge11 OB3 Ge4 98.5(5) . . ?
Ge13 OB4 Ge4 117.5(7) . . ?
Ge12 OB6 Ge13 135.7(12) . . ?
Ge12 OB8 Ge6 132.7(7) . . ?
Ge6 OB9 Ge4 116.0(7) . . ?
Ge6 OB10 Ge6 129.4(8) . 8_455 ?
Ge6 OB11 Ge11 113.5(6) 10 . ?
Ge20 OB12 Ge11 127.4(8) . 15_565 ?
Ge20 OB14 Ge10 118.9(9) . 15_565 ?
Ge5 OB15 Ge10 117.5(6) . . ?
Ge5 OB17 Ge17 146.2(7) . . ?
Ge5 OB18 Ge4 118.7(7) . . ?
Ge7 OC1 Ge7 97.5(6) . 10 ?
Ge7 OC1 Ge14 97.0(5) . . ?
Ge7 OC1 Ge14 97.0(5) 10 . ?
Ge15 OC2 Ge7 98.8(6) . . ?
Ge15 OC2 Ge7 98.8(6) . 10 ?
Ge7 OC2 Ge7 95.4(6) . 10 ?
Ge14 OC3 Ge15 99.7(6) . . ?
Ge14 OC3 Ge7 98.7(5) . . ?
Ge15 OC3 Ge7 98.3(5) . . ?
Ge18 OC4 Ge7 119.8(8) . . ?
Ge16 OC6 Ge18 131.7(11) . . ?
Ge9 OC8 Ge16 134.1(7) . . ?
Ge9 OC9 Ge7 119.0(7) . . ?
Ge9 OC11 Ge15 121.3(7) . . ?
Ge17 OC12 Ge15 127.0(8) . . ?
Ge17 OC14 Ge14 120.1(9) . . ?
Ge8 OC15 Ge14 117.6(6) . . ?
Ge8 OC16 Ge8 128.4(9) 7_445 . ?
Ge8 OC18 Ge7 118.5(7) . . ?
C11 N11 C16 43(3) . 8_456 ?
C15 C11 C16 102(7) 8_456 8_456 ?
C15 C11 N11 156(10) 8_456 . ?
C16 C11 N11 70(2) 8_456 . ?
C15 C11 C12 56(6) 8_456 . ?
C16 C11 C12 49(4) 8_456 . ?
N11 C11 C12 108(4) . . ?
C16 C12 C15 79(5) 8_456 8_456 ?
C16 C12 C11 46(4) 8_456 . ?
C15 C12 C11 35(3) 8_456 . ?
C16 C12 C13 132(6) 8_456 . ?
C15 C12 C13 55(4) 8_456 . ?
C11 C12 C13 86(4) . . ?
C14 C13 C15 85(7) 8_456 8_456 ?
C14 C13 C14 85(9) 8_456 . ?
C15 C13 C14 162(7) 8_456 . ?
C14 C13 C12 100(7) 8_456 . ?
C15 C13 C12 51(4) 8_456 . ?
C14 C13 C12 116(5) . . ?
C14 C13 C13 65(6) 8_456 8_456 ?
C15 C13 C13 149(7) 8_456 8_456 ?
C14 C13 C13 31(4) . 8_456 ?
C12 C13 C13 140(3) . 8_456 ?
C13 C14 C13 83(8) 8_456 . ?
C13 C14 C15 60(6) 8_456 . ?
C13 C14 C15 142(7) . . ?
C11 C15 C12 90(6) 8_456 8_456 ?
C11 C15 C13 146(10) 8_456 8_456 ?
C12 C15 C13 74(5) 8_456 8_456 ?
C11 C15 C14 175(9) 8_456 . ?
C12 C15 C14 86(6) 8_456 . ?
C13 C15 C14 35(4) 8_456 . ?
C11 C15 C16 44(5) 8_456 . ?
C12 C15 C16 47(4) 8_456 . ?
C13 C15 C16 119(6) 8_456 . ?
C14 C15 C16 131(5) . . ?
C11 C16 C12 85(5) 8_456 8_456 ?
C11 C16 N11 67(2) 8_456 8_456 ?
C12 C16 N11 131(7) 8_456 8_456 ?
C11 C16 C15 33(3) 8_456 . ?
C12 C16 C15 53(5) 8_456 . ?
N11 C16 C15 98(4) 8_456 . ?
C21 N21 H21C 109.5 . . ?
C21 N21 H21D 109.5 . . ?
H21C N21 H21D 109.5 . . ?
C21 N21 H21E 109.5 . . ?
H21C N21 H21E 109.5 . . ?
H21D N21 H21E 109.5 . . ?
N21 C21 C22 109.1(13) . . ?
N21 C21 H21A 109.9 . . ?
C22 C21 H21A 109.9 . . ?
N21 C21 H21B 109.9 . . ?
C22 C21 H21B 109.9 . . ?
H21A C21 H21B 108.3 . . ?
C23 C22 C21 107.8(12) . . ?
C23 C22 H22A 110.1 . . ?
C21 C22 H22A 110.1 . . ?
C23 C22 H22B 110.1 . . ?
C21 C22 H22B 110.1 . . ?
H22A C22 H22B 108.5 . . ?
C24 C23 C22 109.4 . . ?
C24 C23 H23A 109.8 . . ?
C22 C23 H23A 109.8 . . ?
C24 C23 H23B 109.8 . . ?
C22 C23 H23B 109.8 . . ?
H23A C23 H23B 108.2 . . ?
C23 C24 C25 109.4 . . ?
C23 C24 H24A 109.8 . . ?
C25 C24 H24A 109.8 . . ?
C23 C24 H24B 109.8 . . ?
C25 C24 H24B 109.8 . . ?
H24A C24 H24B 108.2 . . ?
C26 C25 C24 109.0(13) . . ?
C26 C25 H25A 109.9 . . ?
C24 C25 H25A 109.9 . . ?
C26 C25 H25B 109.9 . . ?
C24 C25 H25B 109.9 . . ?
H25A C25 H25B 108.3 . . ?
N22 C26 C25 134(3) . . ?
N22 C26 H26A 103.8 . . ?
C25 C26 H26A 103.8 . . ?
N22 C26 H26B 103.8 . . ?
C25 C26 H26B 103.8 . . ?
H26A C26 H26B 105.4 . . ?
C26 N22 H22C 109.5 . . ?
C26 N22 H22D 109.5 . . ?
H22C N22 H22D 109.5 . . ?
C26 N22 H22E 109.5 . . ?
H22C N22 H22E 109.5 . . ?
H22D N22 H22E 109.5 . . ?
H2A N H2B 109.5 . . ?
H2A N H2C 109.5 . . ?
H2B N H2C 109.5 . . ?
H2A N H2D 109.5 . . ?
H2B N H2D 109.5 . . ?
H2C N H2D 109.5 . . ?

loop_
_geom_bond_atom_site_label_1
_geom_bond_atom_site_label_2
_geom_bond_distance
_geom_bond_site_symmetry_2
_geom_bond_publ_flag
Ge1 OA4 1.838(11) . ?
Ge1 OA18 1.852(12) . ?
Ge1 OA9 1.856(13) . ?
Ge1 OA3 1.960(10) . ?
Ge1 OA1 2.013(10) . ?
Ge1 OA2 2.062(10) . ?
Ge2 OA17 1.691(12) . ?
Ge2 OA18 1.721(12) . ?
Ge2 OA15 1.732(12) . ?
Ge2 OA16 1.743(13) . ?
Ge3 OA9 1.684(12) . ?
Ge3 OA11 1.730(12) . ?
Ge3 OA8 1.751(11) . ?
Ge3 OA10 1.827(14) . ?
Ge4 OB9 1.828(12) . ?
Ge4 OB18 1.846(12) . ?
Ge4 OB4 1.857(12) . ?
Ge4 OB1 1.889(9) . ?
Ge4 OB2 1.905(8) . ?
Ge4 OB3 1.986(11) . ?
Ge5 OB17 1.691(12) . ?
Ge5 OB18 1.707(11) . ?
Ge5 OB15 1.771(12) . ?
Ge5 OA16 1.803(13) . ?
Ge6 OB10 1.771(6) . ?
Ge6 OB8 1.771(12) . ?
Ge6 OB9 1.784(11) . ?
Ge6 OB11 1.803(12) 10 ?
Ge7 OC4 1.793(13) . ?
Ge7 OC18 1.802(12) . ?
Ge7 OC9 1.834(11) . ?
Ge7 OC1 1.964(9) . ?
Ge7 OC2 1.995(10) . ?
Ge7 OC3 2.004(11) . ?
Ge8 OC15 1.693(12) . ?
Ge8 OC16 1.720(7) . ?
Ge8 OC18 1.773(11) . ?
Ge8 OA13 1.816(11) 7_445 ?
Ge9 OC11 1.639(13) . ?
Ge9 OA10 1.682(15) . ?
Ge9 OC8 1.697(11) . ?
Ge9 OC9 1.734(11) . ?
Ge10 OB14 1.817(17) 15_564 ?
Ge10 OB15 1.830(12) . ?
Ge10 OB15 1.830(12) 10 ?
Ge10 OB3 1.924(12) . ?
Ge10 OB3 1.924(12) 10 ?
Ge10 OB1 1.975(15) . ?
Ge11 OB11 1.840(11) 10 ?
Ge11 OB11 1.840(11) . ?
Ge11 OB12 1.845(15) 15_564 ?
Ge11 OB3 1.985(11) 10 ?
Ge11 OB3 1.985(11) . ?
Ge11 OB2 2.115(14) . ?
Ge12 OB6 1.71(2) . ?
Ge12 OB8 1.737(13) . ?
Ge12 OB8 1.737(13) 10 ?
Ge12 OA7 1.77(2) . ?
Ge13 OB5 1.71(2) . ?
Ge13 OB4 1.719(13) . ?
Ge13 OB4 1.719(13) 10 ?
Ge13 OB6 1.76(2) . ?
Ge14 OC14 1.825(16) . ?
Ge14 OC15 1.870(12) . ?
Ge14 OC15 1.870(12) 10 ?
Ge14 OC3 1.934(12) . ?
Ge14 OC3 1.934(12) 10 ?
Ge14 OC1 2.027(15) . ?
Ge15 OC12 1.832(15) . ?
Ge15 OC11 1.852(13) . ?
Ge15 OC11 1.852(13) 10 ?
Ge15 OC2 1.955(15) . ?
Ge15 OC3 1.961(12) 10 ?
Ge15 OC3 1.961(12) . ?
Ge16 OC6 1.728(18) . ?
Ge16 OC8 1.801(12) . ?
Ge16 OC8 1.801(12) 10 ?
Ge16 OC7 1.829(19) . ?
Ge17 OC12 1.657(15) . ?
Ge17 OB17 1.723(12) . ?
Ge17 OB17 1.723(12) 10 ?
Ge17 OC14 1.776(15) . ?
Ge18 OC4 1.718(15) . ?
Ge18 OC4 1.718(15) 10 ?
Ge18 OC5 1.728(19) . ?
Ge18 OC6 1.844(19) . ?
Ge19 OA11 1.794(13) 10_556 ?
Ge19 OA11 1.794(13) . ?
Ge19 OA12 1.859(13) . ?
Ge19 OA2 1.905(14) . ?
Ge19 OA3 1.956(12) 10_556 ?
Ge19 OA3 1.956(12) . ?
Ge20 OB12 1.645(14) . ?
Ge20 OB14 1.767(16) . ?
Ge20 OA17 1.836(13) . ?
Ge20 OA17 1.836(13) 10_556 ?
Ge21 OA15 1.815(13) 10_556 ?
Ge21 OA15 1.815(13) . ?
Ge21 OA14 1.850(16) . ?
Ge21 OA3 1.928(12) 10_556 ?
Ge21 OA3 1.928(12) . ?
Ge21 OA1 1.964(14) . ?
Ge22 OA14 1.613(17) . ?
Ge22 OA13 1.689(12) 10_556 ?
Ge22 OA13 1.689(12) . ?
Ge22 OA12 1.837(14) . ?
Ge23 OA7 1.70(2) 13 ?
Ge23 OA8 1.725(12) . ?
Ge23 OA8 1.725(12) 10_556 ?
Ge23 OA6 1.80(2) . ?
Ge24 OA6 1.68(2) . ?
Ge24 OA4 1.770(13) . ?
Ge24 OA4 1.770(13) 10_556 ?
Ge24 OA5 1.80(2) . ?
OA1 Ge1 2.013(10) 10_556 ?
OA2 Ge1 2.062(10) 10_556 ?
OA7 Ge23 1.70(2) 13 ?
OA13 Ge8 1.816(11) 7_445 ?
OB1 Ge4 1.889(9) 10 ?
OB2 Ge4 1.905(8) 10 ?
OB10 Ge6 1.771(6) 8_455 ?
OB11 Ge6 1.803(12) 10 ?
OB12 Ge11 1.845(15) 15_565 ?
OB14 Ge10 1.817(17) 15_565 ?
OC1 Ge7 1.964(9) 10 ?
OC2 Ge7 1.995(10) 10 ?
OC16 Ge8 1.720(7) 7_445 ?
N11 C11 1.47(2) . ?
N11 C16 1.51(2) 8_456 ?
C11 C15 0.87(6) 8_456 ?
C11 C16 1.10(8) 8_456 ?
C11 C12 1.52(2) . ?
C12 C16 1.15(7) 8_456 ?
C12 C15 1.25(9) 8_456 ?
C12 C13 1.54(2) . ?
C13 C14 0.87(8) 8_456 ?
C13 C15 1.32(10) 8_456 ?
C13 C14 1.51(2) . ?
C13 C13 1.64(10) 8_456 ?
C14 C13 0.87(8) 8_456 ?
C14 C15 1.52(2) . ?
C15 C11 0.87(6) 8_456 ?
C15 C12 1.25(9) 8_456 ?
C15 C13 1.32(10) 8_456 ?
C15 C16 1.54(2) . ?
C16 C11 1.10(8) 8_456 ?
C16 C12 1.15(7) 8_456 ?
C16 N11 1.51(2) 8_456 ?
N21 C21 1.494(17) . ?
N21 H21C 0.9100 . ?
N21 H21D 0.9100 . ?
N21 H21E 0.9100 . ?
C21 C22 1.532(19) . ?
C21 H21A 0.9900 . ?
C21 H21B 0.9900 . ?
C22 C23 1.524(13) . ?
C22 H22A 0.9900 . ?
C22 H22B 0.9900 . ?
C23 C24 1.523(13) . ?
C23 H23A 0.9900 . ?
C23 H23B 0.9900 . ?
C24 C25 1.524(13) . ?
C24 H24A 0.9900 . ?
C24 H24B 0.9900 . ?
C25 C26 1.506(19) . ?
C25 H25A 0.9900 . ?
C25 H25B 0.9900 . ?
C26 N22 1.407(17) . ?
C26 H26A 0.9900 . ?
C26 H26B 0.9900 . ?
N22 H22C 0.9100 . ?
N22 H22D 0.9100 . ?
N22 H22E 0.9100 . ?
OW1 H1A 0.871(10) . ?
N H2A 0.9006 . ?
N H2B 0.9006 . ?
N H2C 0.9006 . ?
N H2D 0.9006 . ?

loop_
_platon_squeeze_void_nr
_platon_squeeze_void_average_x
_platon_squeeze_void_average_y
_platon_squeeze_void_average_z
_platon_squeeze_void_volume
_platon_squeeze_void_count_electrons
_platon_squeeze_void_content
1 0.169 0.000 0.213 502 33 ' '
2 0.500 0.000 0.226 1244 47 ' '
3 0.830 0.000 0.138 502 32 ' '
4 0.083 0.083 0.500 7 7 ' '
5 0.917 0.083 0.000 7 8 ' '
6 0.000 0.500 0.361 1244 47 ' '
7 0.331 0.500 0.490 502 32 ' '
8 0.670 0.500 -0.010 502 33 ' '
9 0.417 0.417 0.000 7 7 ' '
10 0.583 0.417 0.500 7 6 ' '
11 0.417 0.583 0.500 7 8 ' '
12 0.583 0.583 0.000 7 7 ' '
13 0.083 0.917 0.000 7 6 ' '
14 0.917 0.917 0.500 7 7 ' '
